data_2312797
loop_
_publ_author_name
'Mandal, Koushik'
'Chopra, Deepak'

_publ_section_title
;
 Quantitative crystal structure analysis in trifluoromethyl- and
 cyano-substituted N-phenylbenzamides.
;
_journal_issue 2
_journal_name_full 'Acta crystallographica Section B, Structural science, crystal engineering and materials'
_journal_page_first 266
_journal_page_last 282
_journal_paper_doi 10.1107/S205252062500099X
_journal_volume 81
_journal_year 2025
_chemical_formula_moiety 'C15 H9 F3 N2 O'
_chemical_formula_sum 'C15 H9 F3 N2 O'
_chemical_formula_weight 290.24
_chemical_name_systematic 2CN3T
_space_group_crystal_system monoclinic
_space_group_IT_number 14
_space_group_name_Hall '-P 2ybc'
_space_group_name_H-M_alt 'P 1 21/c 1'
_atom_sites_solution_hydrogens mixed
_atom_sites_solution_primary direct
_audit_creation_date 2024-08-03
_audit_creation_method
;
Olex2 1.5-alpha
(compiled 2024.02.16 svn.r378c4104 for OlexSys, GUI svn.r6928)
;
_cell_angle_alpha 90
_cell_angle_beta 96.061(17)
_cell_angle_gamma 90
_cell_formula_units_Z 4
_cell_length_a 4.934(2)
_cell_length_b 18.064(6)
_cell_length_c 14.446(5)
_cell_measurement_reflns_used 1284
_cell_measurement_temperature 100
_cell_measurement_theta_max 25.93
_cell_measurement_theta_min 3.62
_cell_volume 1280.3(8)
_computing_cell_refinement 'SAINT v8.37A (Bruker, 2015)'
_computing_data_reduction 'SAINT v8.37A (Bruker, 2015)'
_computing_molecular_graphics 'Olex2 1.5-alpha (Dolomanov et al., 2009)'
_computing_publication_material 'Olex2 1.5-alpha (Dolomanov et al., 2009)'
_computing_structure_refinement 'SHELXL 2018/3 (Sheldrick, 2015)'
_computing_structure_solution 'SHELXS  (Sheldrick, 2008)'
_diffrn_ambient_temperature 100
_diffrn_measured_fraction_theta_full 0.998
_diffrn_measured_fraction_theta_max 0.990
_diffrn_measurement_device_type 'Bruker APEX-II CCD'
_diffrn_measurement_method '\f and \w scans'
_diffrn_radiation_type MoK\a
_diffrn_radiation_wavelength 0.71073
_diffrn_reflns_av_R_equivalents 0.1113
_diffrn_reflns_av_unetI/netI 0.1068
_diffrn_reflns_Laue_measured_fraction_full 0.998
_diffrn_reflns_Laue_measured_fraction_max 0.990
_diffrn_reflns_limit_h_max 6
_diffrn_reflns_limit_h_min -5
_diffrn_reflns_limit_k_max 25
_diffrn_reflns_limit_k_min -25
_diffrn_reflns_limit_l_max 20
_diffrn_reflns_limit_l_min -20
_diffrn_reflns_number 14574
_diffrn_reflns_point_group_measured_fraction_full 0.998
_diffrn_reflns_point_group_measured_fraction_max 0.990
_diffrn_reflns_theta_full 25.242
_diffrn_reflns_theta_max 30.192
_diffrn_reflns_theta_min 1.811
_exptl_absorpt_coefficient_mu 0.126
_exptl_absorpt_correction_T_max 0.7460
_exptl_absorpt_correction_T_min 0.4542
_exptl_absorpt_correction_type multi-scan
_exptl_absorpt_process_details
;
SADABS-2014/5 (Bruker,2014/5) was used for absorption correction.
wR2(int) was 0.1252 before and 0.0765 after correction.
The Ratio of minimum to maximum transmission is 0.6088.
The \l/2 correction factor is 0.00150.
;
_exptl_crystal_colour 'clear light colourless'
_exptl_crystal_colour_lustre clear
_exptl_crystal_colour_modifier light
_exptl_crystal_colour_primary colourless
_exptl_crystal_density_diffrn 1.506
_exptl_crystal_description needle
_exptl_crystal_F_000 592
_exptl_crystal_preparation 'Slow evaporation'
_exptl_crystal_recrystallization_method 'Slow evaporation from DMSO.'
_exptl_crystal_size_max 0.275
_exptl_crystal_size_mid 0.158
_exptl_crystal_size_min 0.075
_refine_diff_density_max 0.441
_refine_diff_density_min -0.312
_refine_diff_density_rms 0.082
_refine_ls_extinction_coef 0.026(4)
_refine_ls_extinction_expression Fc^*^=kFc[1+0.001xFc^2^\l^3^/sin(2\q)]^-1/4^
_refine_ls_extinction_method 'SHELXL-2018/3 (Sheldrick 2018)'
_refine_ls_goodness_of_fit_ref 1.027
_refine_ls_hydrogen_treatment mixed
_refine_ls_matrix_type full
_refine_ls_number_parameters 195
_refine_ls_number_reflns 3745
_refine_ls_number_restraints 0
_refine_ls_restrained_S_all 1.027
_refine_ls_R_factor_all 0.1177
_refine_ls_R_factor_gt 0.0677
_refine_ls_shift/su_max 0.000
_refine_ls_shift/su_mean 0.000
_refine_ls_structure_factor_coef Fsqd
_refine_ls_weighting_details 'w=1/[\s^2^(Fo^2^)+(0.0654P)^2^+0.4005P] where P=(Fo^2^+2Fc^2^)/3'
_refine_ls_weighting_scheme calc
_refine_ls_wR_factor_gt 0.1492
_refine_ls_wR_factor_ref 0.1729
_reflns_Friedel_coverage 0.000
_reflns_number_gt 2310
_reflns_number_total 3745
_reflns_threshold_expression 'I > 2\s(I)'
_publcif_datablock.id {908669fc-41f6-45dc-8182-74a4d3736e84}

_cod_data_source_file aw5098sup1.cif
_cod_data_source_block 2CN3T
_cod_depositor_comments 'Adding full bibliography for 2312792--2312801.cif.'
_cod_database_code 2312797
_cod_database_fobs_code 2312797
_shelx_shelxl_version_number 2018/3
_shelx_space_group_comment
;
The symmetry employed for this shelxl refinement is uniquely defined
by the following loop, which should always be used as a source of
symmetry information in preference to the above space-group names.
They are only intended as comments.
;
_shelx_estimated_absorpt_t_max 0.991
_shelx_estimated_absorpt_t_min 0.966
_olex2_refinement_description
;
1. Fixed Uiso
 At 1.2 times of:
  All C(H) groups
2.a Aromatic/amide H refined with riding coordinates:
 C3(H3), C4(H4), C5(H5), C6(H6), C10(H10), C12(H12), C13(H13), C14(H14)
;
_olex2_submission_special_instructions 'No special instructions were received'

loop_
_space_group_symop_operation_xyz
'x, y, z'
'-x, y+1/2, -z+1/2'
'-x, -y, -z'
'x, -y-1/2, z-1/2'

loop_
_atom_site_label
_atom_site_type_symbol
_atom_site_fract_x
_atom_site_fract_y
_atom_site_fract_z
_atom_site_U_iso_or_equiv
_atom_site_adp_type
_atom_site_occupancy
_atom_site_site_symmetry_order
_atom_site_calc_flag
_atom_site_refinement_flags_posn
_atom_site_refinement_flags_adp
_atom_site_refinement_flags_occupancy
_atom_site_disorder_assembly
_atom_site_disorder_group
C1 C 1.0555(5) 0.73295(14) 0.40991(16) 0.0213(5) Uani 1 1 d . . . . .
C2 C 0.9067(5) 0.73258(14) 0.49030(15) 0.0197(5) Uani 1 1 d . . . . .
C3 C 0.9458(5) 0.79030(15) 0.55477(16) 0.0233(5) Uani 1 1 d . . . . .
H3 H 1.074408 0.828212 0.546436 0.028 Uiso 1 1 calc R U . . .
C4 C 0.7972(5) 0.79219(15) 0.63065(17) 0.0257(6) Uani 1 1 d . . . . .
H4 H 0.825029 0.831265 0.674645 0.031 Uiso 1 1 calc R U . . .
C5 C 0.6076(5) 0.73730(15) 0.64288(16) 0.0236(5) Uani 1 1 d . . . . .
H5 H 0.503758 0.739234 0.694591 0.028 Uiso 1 1 calc R U . . .
C6 C 0.5700(5) 0.67975(14) 0.57970(16) 0.0216(5) Uani 1 1 d . . . . .
H6 H 0.440210 0.642262 0.588593 0.026 Uiso 1 1 calc R U . . .
C7 C 0.7195(5) 0.67589(13) 0.50315(15) 0.0175(5) Uani 1 1 d . . . . .
C8 C 0.8675(4) 0.57336(13) 0.40944(15) 0.0171(5) Uani 1 1 d . . . . .
C9 C 0.7750(5) 0.51927(13) 0.33454(15) 0.0182(5) Uani 1 1 d . . . . .
C10 C 0.5570(5) 0.53556(14) 0.26708(15) 0.0185(5) Uani 1 1 d . . . . .
H10 H 0.457050 0.580277 0.270137 0.022 Uiso 1 1 calc R U . . .
C11 C 0.4902(4) 0.48496(14) 0.19562(15) 0.0184(5) Uani 1 1 d . . . . .
C12 C 0.6290(5) 0.41858(14) 0.19155(16) 0.0205(5) Uani 1 1 d . . . . .
H12 H 0.578138 0.384234 0.143010 0.025 Uiso 1 1 calc R U . . .
C13 C 0.8437(5) 0.40255(14) 0.25918(15) 0.0215(5) Uani 1 1 d . . . . .
H13 H 0.938008 0.356804 0.257437 0.026 Uiso 1 1 calc R U . . .
C14 C 0.9198(5) 0.45368(14) 0.32935(15) 0.0194(5) Uani 1 1 d . . . . .
H14 H 1.071314 0.443662 0.373811 0.023 Uiso 1 1 calc R U . . .
C15 C 0.2782(5) 0.50681(14) 0.11787(15) 0.0200(5) Uani 1 1 d . . . . .
F1 F 0.3811(3) 0.55266(9) 0.05673(9) 0.0259(4) Uani 1 1 d . . . . .
F2 F 0.0695(3) 0.54439(8) 0.14900(9) 0.0245(4) Uani 1 1 d . . . . .
F3 F 0.1712(3) 0.44883(9) 0.06915(9) 0.0275(4) Uani 1 1 d . . . . .
N1 N 0.6702(4) 0.61747(12) 0.43839(13) 0.0193(4) Uani 1 1 d . . . . .
H1 H 0.496(6) 0.6014(15) 0.4299(16) 0.016(6) Uiso 1 1 d . . . . .
N2 N 1.1779(5) 0.73541(13) 0.34651(15) 0.0302(5) Uani 1 1 d . . . . .
O1 O 1.1088(3) 0.57773(10) 0.44157(11) 0.0210(4) Uani 1 1 d . . . . .

loop_
_atom_site_aniso_label
_atom_site_aniso_U_11
_atom_site_aniso_U_22
_atom_site_aniso_U_33
_atom_site_aniso_U_23
_atom_site_aniso_U_13
_atom_site_aniso_U_12
C1 0.0181(12) 0.0175(12) 0.0277(12) 0.0025(9) -0.0004(9) 0.0000(10)
C2 0.0142(11) 0.0217(13) 0.0225(11) 0.0006(9) -0.0012(9) 0.0012(10)
C3 0.0200(12) 0.0186(13) 0.0305(12) -0.0005(10) -0.0015(10) -0.0002(10)
C4 0.0220(13) 0.0259(14) 0.0281(12) -0.0040(10) -0.0019(10) 0.0023(11)
C5 0.0196(12) 0.0259(14) 0.0255(11) -0.0029(10) 0.0033(9) 0.0016(10)
C6 0.0147(11) 0.0221(13) 0.0278(11) 0.0005(10) 0.0015(9) 0.0005(10)
C7 0.0129(11) 0.0172(12) 0.0216(10) -0.0021(9) -0.0020(8) 0.0029(9)
C8 0.0122(10) 0.0178(12) 0.0215(10) 0.0022(9) 0.0022(8) -0.0021(9)
C9 0.0141(11) 0.0181(12) 0.0230(10) 0.0005(9) 0.0045(9) -0.0034(9)
C10 0.0146(11) 0.0195(12) 0.0218(11) -0.0013(9) 0.0044(9) 0.0009(9)
C11 0.0119(10) 0.0224(13) 0.0206(10) 0.0004(9) 0.0009(8) -0.0028(9)
C12 0.0174(11) 0.0210(13) 0.0235(11) -0.0015(9) 0.0042(9) -0.0011(10)
C13 0.0174(11) 0.0194(13) 0.0281(12) -0.0002(9) 0.0050(9) 0.0014(10)
C14 0.0145(11) 0.0225(13) 0.0212(10) 0.0023(9) 0.0019(9) 0.0018(9)
C15 0.0165(11) 0.0199(13) 0.0241(11) -0.0015(9) 0.0042(9) -0.0012(10)
F1 0.0205(7) 0.0331(9) 0.0244(7) 0.0059(6) 0.0036(6) 0.0009(6)
F2 0.0155(7) 0.0308(9) 0.0272(7) 0.0010(6) 0.0032(6) 0.0050(6)
F3 0.0248(8) 0.0268(9) 0.0291(7) -0.0057(6) -0.0066(6) -0.0012(6)
N1 0.0116(9) 0.0209(11) 0.0255(10) -0.0034(8) 0.0023(8) -0.0029(8)
N2 0.0293(12) 0.0282(13) 0.0338(11) 0.0045(9) 0.0060(10) -0.0030(10)
O1 0.0111(8) 0.0243(10) 0.0273(8) -0.0017(7) 0.0005(6) -0.0003(7)

loop_
_atom_type_symbol
_atom_type_description
_atom_type_scat_dispersion_real
_atom_type_scat_dispersion_imag
_atom_type_scat_source
C C 0.0033 0.0016 'International Tables Vol C Tables 4.2.6.8 and 6.1.1.4'
H H 0.0000 0.0000 'International Tables Vol C Tables 4.2.6.8 and 6.1.1.4'
F F 0.0171 0.0103 'International Tables Vol C Tables 4.2.6.8 and 6.1.1.4'
N N 0.0061 0.0033 'International Tables Vol C Tables 4.2.6.8 and 6.1.1.4'
O O 0.0106 0.0060 'International Tables Vol C Tables 4.2.6.8 and 6.1.1.4'

loop_
_geom_angle_atom_site_label_1
_geom_angle_atom_site_label_2
_geom_angle_atom_site_label_3
_geom_angle
_geom_angle_site_symmetry_1
_geom_angle_site_symmetry_3
_geom_angle_publ_flag
N2 C1 C2 177.8(3) . . ?
C3 C2 C1 119.2(2) . . ?
C3 C2 C7 120.2(2) . . ?
C7 C2 C1 120.6(2) . . ?
C2 C3 H3 120.0 . . ?
C4 C3 C2 120.0(2) . . ?
C4 C3 H3 120.0 . . ?
C3 C4 H4 119.8 . . ?
C3 C4 C5 120.3(2) . . ?
C5 C4 H4 119.8 . . ?
C4 C5 H5 120.0 . . ?
C6 C5 C4 119.9(2) . . ?
C6 C5 H5 120.0 . . ?
C5 C6 H6 119.5 . . ?
C5 C6 C7 121.0(2) . . ?
C7 C6 H6 119.5 . . ?
C2 C7 N1 121.8(2) . . ?
C6 C7 C2 118.6(2) . . ?
C6 C7 N1 119.6(2) . . ?
N1 C8 C9 115.66(19) . . ?
O1 C8 C9 121.6(2) . . ?
O1 C8 N1 122.8(2) . . ?
C10 C9 C8 121.3(2) . . ?
C14 C9 C8 118.5(2) . . ?
C14 C9 C10 120.1(2) . . ?
C9 C10 H10 120.6 . . ?
C11 C10 C9 118.8(2) . . ?
C11 C10 H10 120.6 . . ?
C10 C11 C15 118.2(2) . . ?
C12 C11 C10 121.4(2) . . ?
C12 C11 C15 120.2(2) . . ?
C11 C12 H12 120.2 . . ?
C11 C12 C13 119.5(2) . . ?
C13 C12 H12 120.2 . . ?
C12 C13 H13 120.0 . . ?
C14 C13 C12 119.9(2) . . ?
C14 C13 H13 120.0 . . ?
C9 C14 C13 120.2(2) . . ?
C9 C14 H14 119.9 . . ?
C13 C14 H14 119.9 . . ?
F1 C15 C11 111.70(19) . . ?
F1 C15 F2 105.2(2) . . ?
F2 C15 C11 112.21(18) . . ?
F3 C15 C11 113.1(2) . . ?
F3 C15 F1 106.91(18) . . ?
F3 C15 F2 107.24(18) . . ?
C7 N1 H1 115.1(16) . . ?
C8 N1 C7 124.3(2) . . ?
C8 N1 H1 118.2(17) . . ?

loop_
_geom_bond_atom_site_label_1
_geom_bond_atom_site_label_2
_geom_bond_distance
_geom_bond_site_symmetry_2
_geom_bond_publ_flag
C1 C2 1.438(3) . ?
C1 N2 1.150(3) . ?
C2 C3 1.398(3) . ?
C2 C7 1.404(3) . ?
C3 H3 0.9500 . ?
C3 C4 1.382(3) . ?
C4 H4 0.9500 . ?
C4 C5 1.387(4) . ?
C5 H5 0.9500 . ?
C5 C6 1.383(3) . ?
C6 H6 0.9500 . ?
C6 C7 1.395(3) . ?
C7 N1 1.414(3) . ?
C8 C9 1.493(3) . ?
C8 N1 1.358(3) . ?
C8 O1 1.234(3) . ?
C9 C10 1.404(3) . ?
C9 C14 1.390(3) . ?
C10 H10 0.9500 . ?
C10 C11 1.392(3) . ?
C11 C12 1.385(4) . ?
C11 C15 1.504(3) . ?
C12 H12 0.9500 . ?
C12 C13 1.393(3) . ?
C13 H13 0.9500 . ?
C13 C14 1.393(3) . ?
C14 H14 0.9500 . ?
C15 F1 1.349(3) . ?
C15 F2 1.349(3) . ?
C15 F3 1.339(3) . ?
N1 H1 0.90(3) . ?

loop_
_geom_torsion_atom_site_label_1
_geom_torsion_atom_site_label_2
_geom_torsion_atom_site_label_3
_geom_torsion_atom_site_label_4
_geom_torsion
_geom_torsion_site_symmetry_1
_geom_torsion_site_symmetry_2
_geom_torsion_site_symmetry_3
_geom_torsion_site_symmetry_4
_geom_torsion_publ_flag
C1 C2 C3 C4 177.7(2) . . . . ?
C1 C2 C7 C6 -176.9(2) . . . . ?
C1 C2 C7 N1 0.0(3) . . . . ?
C2 C3 C4 C5 -0.5(4) . . . . ?
C2 C7 N1 C8 54.1(3) . . . . ?
C3 C2 C7 C6 1.7(3) . . . . ?
C3 C2 C7 N1 178.6(2) . . . . ?
C3 C4 C5 C6 1.0(4) . . . . ?
C4 C5 C6 C7 -0.2(4) . . . . ?
C5 C6 C7 C2 -1.2(3) . . . . ?
C5 C6 C7 N1 -178.1(2) . . . . ?
C6 C7 N1 C8 -129.0(2) . . . . ?
C7 C2 C3 C4 -0.9(4) . . . . ?
C8 C9 C10 C11 176.2(2) . . . . ?
C8 C9 C14 C13 -178.5(2) . . . . ?
C9 C8 N1 C7 -174.8(2) . . . . ?
C9 C10 C11 C12 1.8(3) . . . . ?
C9 C10 C11 C15 -173.1(2) . . . . ?
C10 C9 C14 C13 -2.3(3) . . . . ?
C10 C11 C12 C13 -1.3(3) . . . . ?
C10 C11 C15 F1 78.1(3) . . . . ?
C10 C11 C15 F2 -39.8(3) . . . . ?
C10 C11 C15 F3 -161.2(2) . . . . ?
C11 C12 C13 C14 -1.0(3) . . . . ?
C12 C11 C15 F1 -96.9(3) . . . . ?
C12 C11 C15 F2 145.2(2) . . . . ?
C12 C11 C15 F3 23.8(3) . . . . ?
C12 C13 C14 C9 2.8(3) . . . . ?
C14 C9 C10 C11 0.0(3) . . . . ?
C15 C11 C12 C13 173.5(2) . . . . ?
N1 C8 C9 C10 31.7(3) . . . . ?
N1 C8 C9 C14 -152.1(2) . . . . ?
O1 C8 C9 C10 -147.4(2) . . . . ?
O1 C8 C9 C14 28.8(3) . . . . ?
O1 C8 N1 C7 4.3(4) . . . . ?
